data_4132420
loop_
_publ_author_name
'Yamakado, Takuya'
'Otsubo, Kazuya'
'Osuka, Atsuhiro'
'Saito, Shohei'

_publ_section_title
;
 Compression of a Flapping Mechanophore Accompanied by Thermal Void
 Collapse in a Crystalline Phase.
;
_journal_issue 20
_journal_name_full 'Journal of the American Chemical Society'
_journal_page_first 6245
_journal_page_last 6248
_journal_paper_doi 10.1021/jacs.8b03833
_journal_volume 140
_journal_year 2018
_chemical_formula_moiety 'C64 H76 Si4, 0.77(C H Cl3)'
_chemical_formula_sum 'C64.77 H76.77 Cl2.31 Si4'
_chemical_formula_weight 1049.52
_space_group_crystal_system triclinic
_space_group_IT_number 2
_space_group_name_Hall '-P 1'
_space_group_name_H-M_alt 'P -1'
_atom_sites_solution_hydrogens geom
_audit_creation_method SHELXL-2014/7
_cell_angle_alpha 95.068(11)
_cell_angle_beta 109.078(19)
_cell_angle_gamma 109.676(10)
_cell_formula_units_Z 2
_cell_length_a 12.3113(0)
_cell_length_b 17.1071(2)
_cell_length_c 17.4051(2)
_cell_measurement_reflns_used 3962
_cell_measurement_temperature 93(2)
_cell_measurement_theta_max 74.9
_cell_measurement_theta_min 25.3
_cell_volume 3180.0(6)
_computing_cell_refinement 'CrystalClear (RIGAKU, 2011)'
_computing_data_collection 'CrystalClear (RIGAKU, 2011)'
_computing_data_reduction 'CrystalClear (RIGAKU, 2011)'
_computing_structure_refinement 'SHELXL-2014/7 (Sheldrick, 2014)'
_computing_structure_solution 'SHELXT-2014/7 (Sheldrick, 2014)'
_diffrn_ambient_temperature 93(2)
_diffrn_detector_area_resol_mean 5.8140
_diffrn_measured_fraction_theta_full 0.974
_diffrn_measured_fraction_theta_max 0.974
_diffrn_measurement_device_type
;

 RIGAKU diffractometer with MicroMax-007HF generator, 

 VariMax optics, and PILATUS 200K hybrid pixel array detector

;
_diffrn_measurement_method \w
_diffrn_radiation_type CuK\a
_diffrn_radiation_wavelength 1.54187
_diffrn_reflns_av_R_equivalents 0.0461
_diffrn_reflns_av_unetI/netI 0.0340
_diffrn_reflns_Laue_measured_fraction_full 0.974
_diffrn_reflns_Laue_measured_fraction_max 0.974
_diffrn_reflns_limit_h_max 14
_diffrn_reflns_limit_h_min -14
_diffrn_reflns_limit_k_max 20
_diffrn_reflns_limit_k_min -20
_diffrn_reflns_limit_l_max 20
_diffrn_reflns_limit_l_min -20
_diffrn_reflns_number 41370
_diffrn_reflns_point_group_measured_fraction_full 0.974
_diffrn_reflns_point_group_measured_fraction_max 0.974
_diffrn_reflns_theta_full 66.998
_diffrn_reflns_theta_max 66.998
_diffrn_reflns_theta_min 3.989
_diffrn_source 'Rotating Anode'
_exptl_absorpt_coefficient_mu 2.023
_exptl_absorpt_correction_T_max 1.000
_exptl_absorpt_correction_T_min 0.777
_exptl_absorpt_correction_type multi-scan
_exptl_absorpt_process_details 'REQAB (Rigaku, 1998)'
_exptl_crystal_colour Orange
_exptl_crystal_density_diffrn 1.096
_exptl_crystal_description Prism
_exptl_crystal_F_000 1121
_exptl_crystal_size_max 0.81
_exptl_crystal_size_mid 0.62
_exptl_crystal_size_min 0.42
_refine_diff_density_max 0.761
_refine_diff_density_min -0.508
_refine_diff_density_rms 0.062
_refine_ls_extinction_method none
_refine_ls_goodness_of_fit_ref 1.062
_refine_ls_hydrogen_treatment constr
_refine_ls_matrix_type full
_refine_ls_number_parameters 677
_refine_ls_number_reflns 11053
_refine_ls_number_restraints 72
_refine_ls_restrained_S_all 1.076
_refine_ls_R_factor_all 0.0484
_refine_ls_R_factor_gt 0.0458
_refine_ls_shift/su_max 0.001
_refine_ls_shift/su_mean 0.000
_refine_ls_structure_factor_coef Fsqd
_refine_ls_weighting_details 'w=1/[\s^2^(Fo^2^)+(0.0726P)^2^+1.4320P] where P=(Fo^2^+2Fc^2^)/3'
_refine_ls_weighting_scheme calc
_refine_ls_wR_factor_gt 0.1260
_refine_ls_wR_factor_ref 0.1279
_reflns_Friedel_coverage 0.000
_reflns_number_gt 10095
_reflns_number_total 11053
_reflns_threshold_expression 'I > 2\s(I)'
_cod_data_source_file ja8b03833_si_005.cif
_cod_data_source_block ty0317_a
_cod_depositor_comments
;
The following automatic conversions were performed:

data item '_exptl_absorpt_correction_type' value 'Multi-scan' was
changed to 'multi-scan' in accordance with the
/home/saulius/struct/COD-crude-data/automatic-downloads/DataCite-retrospective/ACS/depositions/lib/dictionaries/cif_core.dic
dictionary named 'cif_core.dic' version 2.4.2 last updated on
2011-04-26.

Automatic conversion script
Id: cif_fix_values 6909 2019-04-08 15:41:33Z antanas 
;
_cod_original_cell_volume 3180.0(4)
_cod_database_code 4132420
_shelx_shelxl_version_number 2014/7
_shelx_space_group_comment
;
The symmetry employed for this shelxl refinement is uniquely defined
by the following loop, which should always be used as a source of
symmetry information in preference to the above space-group names.
They are only intended as comments.
;

loop_
_space_group_symop_operation_xyz
'x, y, z'
'-x, -y, -z'

loop_
_atom_site_label
_atom_site_type_symbol
_atom_site_fract_x
_atom_site_fract_y
_atom_site_fract_z
_atom_site_U_iso_or_equiv
_atom_site_adp_type
_atom_site_occupancy
_atom_site_site_symmetry_order
_atom_site_calc_flag
_atom_site_refinement_flags_posn
_atom_site_refinement_flags_adp
_atom_site_refinement_flags_occupancy
_atom_site_disorder_assembly
_atom_site_disorder_group
Si01 Si 0.23812(4) 0.71773(3) 0.88510(3) 0.01943(12) Uani 1 1 d . . . . .
Si02 Si 0.84897(4) 0.24656(3) 0.56287(3) 0.01986(12) Uani 1 1 d . . . . .
Si03 Si 0.36745(4) 0.08329(3) 0.78652(3) 0.02463(13) Uani 1 1 d . . . . .
Si04 Si 0.62611(5) 0.84777(3) 0.60985(4) 0.0203(2) Uani 0.836(2) 1 d . . P A 1
C008 C 0.74978(14) 0.58986(10) 0.77024(10) 0.0170(3) Uani 1 1 d . . . . .
C009 C 0.76741(14) 0.51082(10) 0.76625(10) 0.0163(3) Uani 1 1 d . . . . .
C00A C 0.72864(15) 0.37533(10) 0.53615(10) 0.0183(3) Uani 1 1 d . . . . .
C00B C 0.63034(14) 0.55276(10) 0.46776(10) 0.0175(3) Uani 1 1 d . . . . .
C00C C 0.75085(14) 0.46667(10) 0.69108(10) 0.0172(3) Uani 1 1 d . . . . .
H1 H 0.7662 0.4159 0.6893 0.021 Uiso 1 1 calc R U . . .
C00D C 0.41402(15) 0.47364(10) 0.89526(9) 0.0160(3) Uani 1 1 d . . . . .
C00E C 0.51543(15) 0.54841(10) 0.90197(9) 0.0166(3) Uani 1 1 d . . . . .
H2 H 0.5074 0.6017 0.9087 0.020 Uiso 1 1 calc R U . . .
C00F C 0.64067(15) 0.46723(10) 0.89378(9) 0.0167(3) Uani 1 1 d . . . . .
C00G C 0.42884(15) 0.39423(10) 0.88804(9) 0.0163(3) Uani 1 1 d . . . . .
C00H C 0.69517(14) 0.44779(10) 0.53800(10) 0.0172(3) Uani 1 1 d . . . . .
C00I C 0.54506(15) 0.39472(10) 0.88983(10) 0.0170(3) Uani 1 1 d . . . . .
H3 H 0.5571 0.3427 0.8882 0.020 Uiso 1 1 calc R U . . .
C00J C 0.65323(14) 0.47596(10) 0.46413(10) 0.0177(3) Uani 1 1 d . . . . .
C00K C 0.71161(14) 0.49359(10) 0.61551(10) 0.0162(3) Uani 1 1 d . . . . .
C00L C 0.20203(15) 0.39969(10) 0.89035(9) 0.0172(3) Uani 1 1 d . . . . .
C00M C 0.81182(15) 0.47833(10) 0.84163(10) 0.0192(3) Uani 1 1 d . . . . .
H4 H 0.8869 0.4694 0.8519 0.023 Uiso 1 1 calc R U . . .
C00N C 0.71399(14) 0.61758(10) 0.69813(10) 0.0176(3) Uani 1 1 d . . . . .
H5 H 0.7041 0.6704 0.7013 0.021 Uiso 1 1 calc R U . . .
C00O C 0.21547(15) 0.32005(10) 0.88069(10) 0.0176(3) Uani 1 1 d . . . . .
C00P C 0.72399(15) 0.62810(10) 0.90485(10) 0.0187(3) Uani 1 1 d . . . . .
H6 H 0.7531 0.6719 0.9529 0.022 Uiso 1 1 calc R U . . .
C00Q C 0.65135(14) 0.60001(10) 0.54539(10) 0.0177(3) Uani 1 1 d . . . . .
C00R C 0.77646(15) 0.64603(10) 0.84948(10) 0.0187(3) Uani 1 1 d . . . . .
H7 H 0.8387 0.7017 0.8623 0.022 Uiso 1 1 calc R U . . .
C00S C 0.69110(14) 0.57114(10) 0.61930(10) 0.0167(3) Uani 1 1 d . . . . .
C00T C 0.11352(16) 0.24422(10) 0.87331(11) 0.0214(3) Uani 1 1 d . . . . .
H8 H 0.1204 0.1907 0.8655 0.026 Uiso 1 1 calc R U . . .
C00U C 0.62472(15) 0.54666(10) 0.89910(9) 0.0165(3) Uani 1 1 d . . . . .
C00V C 0.75844(15) 0.46029(10) 0.89653(10) 0.0190(3) Uani 1 1 d . . . . .
H9 H 0.8002 0.4409 0.9423 0.023 Uiso 1 1 calc R U . . .
C00W C 0.32818(15) 0.31800(10) 0.87855(10) 0.0173(3) Uani 1 1 d . . . . .
C00X C 0.29994(15) 0.47534(10) 0.89491(9) 0.0166(3) Uani 1 1 d . . . . .
C00Y C 0.28204(15) 0.55361(10) 0.89691(10) 0.0181(3) Uani 1 1 d . . . . .
C00Z C 0.76565(15) 0.31798(10) 0.53876(10) 0.0201(3) Uani 1 1 d . . . . .
C010 C 0.16277(15) 0.71105(10) 0.76959(11) 0.0221(4) Uani 1 1 d . . . . .
C011 C 0.08796(16) 0.40025(11) 0.89361(10) 0.0208(3) Uani 1 1 d . . . . .
H10 H 0.0776 0.4527 0.8997 0.025 Uiso 1 1 calc R U . . .
C012 C 0.33976(15) 0.23848(10) 0.86131(11) 0.0204(3) Uani 1 1 d . . . . .
C013 C 0.63564(16) 0.67924(11) 0.55181(11) 0.0225(4) Uani 1 1 d . . . . .
C014 C 0.58967(15) 0.58031(10) 0.39243(11) 0.0202(3) Uani 1 1 d . . . . .
H11 H 0.5735 0.6308 0.3940 0.024 Uiso 1 1 calc R U . . .
C015 C 0.26558(15) 0.61943(10) 0.89558(11) 0.0205(3) Uani 1 1 d . . . . .
C016 C 0.63505(16) 0.43068(11) 0.38536(11) 0.0216(4) Uani 1 1 d . . . . .
H12 H 0.6500 0.3798 0.3819 0.026 Uiso 1 1 calc R U . . .
C017 C 0.59654(16) 0.45924(11) 0.31492(11) 0.0246(4) Uani 1 1 d . . . . .
H13 H 0.5848 0.4281 0.2629 0.030 Uiso 1 1 calc R U . . .
C018 C 0.35144(16) 0.17322(10) 0.84134(12) 0.0242(4) Uani 1 1 d . . . . .
C019 C 0.57376(16) 0.53543(11) 0.31848(11) 0.0229(4) Uani 1 1 d . . . . .
H14 H 0.5473 0.5550 0.2689 0.027 Uiso 1 1 calc R U . . .
C01A C 0.00660(16) 0.24781(11) 0.87736(11) 0.0255(4) Uani 1 1 d . . . . .
H15 H -0.0600 0.1969 0.8730 0.031 Uiso 1 1 calc R U . . .
C01B C -0.00597(16) 0.32719(11) 0.88810(11) 0.0249(4) Uani 1 1 d . . . . .
H16 H -0.0805 0.3291 0.8914 0.030 Uiso 1 1 calc R U . . .
C01C C 0.49617(17) 0.13033(11) 0.74738(12) 0.0284(4) Uani 1 1 d . . . . .
C01D C 1.01961(17) 0.31226(12) 0.59252(12) 0.0298(4) Uani 1 1 d . . . . .
C01E C 0.6252(2) 0.74639(12) 0.56410(12) 0.0329(4) Uani 1 1 d . . . . .
C01F C 0.5469(2) 0.89360(12) 0.52846(14) 0.0348(5) Uani 1 1 d . U . . .
H69 H 0.5485 0.9475 0.5543 0.052 Uiso 0.836(2) 1 calc R U P A 1
H70 H 0.5898 0.9040 0.4896 0.052 Uiso 0.836(2) 1 calc R U P A 1
H71 H 0.4602 0.8538 0.4982 0.052 Uiso 0.836(2) 1 calc R U P A 1
H72 H 0.4740 0.8490 0.5310 0.052 Uiso 0.164(2) 1 calc R U P A 2
H73 H 0.5547 0.9493 0.5547 0.052 Uiso 0.164(2) 1 calc R U P A 2
H74 H 0.5368 0.8923 0.4701 0.052 Uiso 0.164(2) 1 calc R U P A 2
C01G C 0.7900(2) 0.15739(12) 0.47108(15) 0.0387(5) Uani 1 1 d . . . . .
H20 H 0.8353 0.1199 0.4849 0.058 Uiso 1 1 calc R U . . .
H21 H 0.7008 0.1249 0.4563 0.058 Uiso 1 1 calc R U . . .
H22 H 0.8028 0.1805 0.4237 0.058 Uiso 1 1 calc R U . . .
C01H C 0.3925(2) 0.80779(12) 0.93500(14) 0.0392(5) Uani 1 1 d . . . . .
H23 H 0.3819 0.8617 0.9307 0.059 Uiso 1 1 calc R U . . .
H24 H 0.4298 0.8070 0.9939 0.059 Uiso 1 1 calc R U . . .
H25 H 0.4474 0.8021 0.9067 0.059 Uiso 1 1 calc R U . . .
C01I C 0.4691(2) 0.19350(13) 0.69450(14) 0.0388(5) Uani 1 1 d . . . . .
H26 H 0.3891 0.1644 0.6474 0.058 Uiso 1 1 calc R U . . .
H27 H 0.4652 0.2404 0.7287 0.058 Uiso 1 1 calc R U . . .
H28 H 0.5356 0.2162 0.6735 0.058 Uiso 1 1 calc R U . . .
C01J C 0.62163(19) 0.17658(13) 0.82102(15) 0.0401(5) Uani 1 1 d . . . . .
H29 H 0.6396 0.1365 0.8552 0.060 Uiso 1 1 calc R U . . .
H30 H 0.6879 0.1993 0.7999 0.060 Uiso 1 1 calc R U . . .
H31 H 0.6175 0.2235 0.8551 0.060 Uiso 1 1 calc R U . . .
C01K C 0.5042(2) 0.05732(13) 0.69418(15) 0.0405(5) Uani 1 1 d . . . . .
H32 H 0.5215 0.0170 0.7282 0.061 Uiso 1 1 calc R U . . .
H33 H 0.4248 0.0279 0.6466 0.061 Uiso 1 1 calc R U . . .
H34 H 0.5713 0.0805 0.6739 0.061 Uiso 1 1 calc R U . . .
C01L C 0.4045(2) 0.01377(13) 0.85908(15) 0.0416(5) Uani 1 1 d . . . . .
H35 H 0.4129 -0.0340 0.8296 0.062 Uiso 1 1 calc R U . . .
H36 H 0.4829 0.0469 0.9064 0.062 Uiso 1 1 calc R U . . .
H37 H 0.3372 -0.0081 0.8795 0.062 Uiso 1 1 calc R U . . .
C01M C 0.0501(2) 0.62720(14) 0.72972(14) 0.0421(5) Uani 1 1 d . . . . .
H38 H -0.0100 0.6241 0.7561 0.063 Uiso 1 1 calc R U . . .
H39 H 0.0108 0.6239 0.6700 0.063 Uiso 1 1 calc R U . . .
H40 H 0.0770 0.5797 0.7375 0.063 Uiso 1 1 calc R U . . .
C01N C 1.0415(2) 0.34615(17) 0.51851(15) 0.0471(6) Uani 1 1 d . . . . .
H41 H 1.0139 0.2983 0.4718 0.071 Uiso 1 1 calc R U . . .
H42 H 0.9941 0.3819 0.5017 0.071 Uiso 1 1 calc R U . . .
H43 H 1.1306 0.3801 0.5344 0.071 Uiso 1 1 calc R U . . .
C01O C 0.2152(2) 0.02166(14) 0.69975(16) 0.0451(6) Uani 1 1 d . . . . .
H44 H 0.2203 -0.0270 0.6690 0.068 Uiso 1 1 calc R U . . .
H45 H 0.1502 0.0011 0.7224 0.068 Uiso 1 1 calc R U . . .
H46 H 0.1947 0.0583 0.6620 0.068 Uiso 1 1 calc R U . . .
C01P C 0.1351(2) 0.72431(15) 0.94130(14) 0.0398(5) Uani 1 1 d . . . . .
H47 H 0.1192 0.7764 0.9365 0.060 Uiso 1 1 calc R U . . .
H48 H 0.0559 0.6747 0.9167 0.060 Uiso 1 1 calc R U . . .
H49 H 0.1760 0.7253 1.0003 0.060 Uiso 1 1 calc R U . . .
C01Q C 0.8190(2) 0.20522(16) 0.65247(15) 0.0445(6) Uani 1 1 d . . . . .
H50 H 0.8618 0.1665 0.6679 0.067 Uiso 1 1 calc R U . . .
H51 H 0.8504 0.2529 0.7001 0.067 Uiso 1 1 calc R U . . .
H52 H 0.7291 0.1744 0.6366 0.067 Uiso 1 1 calc R U . . .
C01R C 0.1191(3) 0.78439(15) 0.75667(15) 0.0495(6) Uani 1 1 d . . . . .
H53 H 0.0590 0.7811 0.7831 0.074 Uiso 1 1 calc R U . . .
H54 H 0.1909 0.8388 0.7818 0.074 Uiso 1 1 calc R U . . .
H55 H 0.0792 0.7803 0.6968 0.074 Uiso 1 1 calc R U . . .
C01S C 0.2557(2) 0.7158(2) 0.72876(15) 0.0515(6) Uani 1 1 d . . . . .
H56 H 0.3283 0.7697 0.7544 0.077 Uiso 1 1 calc . U . . .
H57 H 0.2164 0.7124 0.6690 0.077 Uiso 1 1 calc . U . . .
H58 H 0.2826 0.6682 0.7365 0.077 Uiso 1 1 calc . U . . .
C01T C 1.0633(2) 0.38796(16) 0.66470(15) 0.0509(6) Uani 1 1 d . . . . .
H59 H 1.0497 0.3670 0.7128 0.076 Uiso 1 1 calc R U . . .
H60 H 1.1523 0.4217 0.6801 0.076 Uiso 1 1 calc R U . . .
H61 H 1.0158 0.4236 0.6474 0.076 Uiso 1 1 calc R U . . .
C01V C 1.0960(2) 0.25768(18) 0.6206(2) 0.0584(7) Uani 1 1 d . . . . .
H62 H 1.0816 0.2361 0.6682 0.088 Uiso 1 1 calc R U . . .
H63 H 1.0702 0.2097 0.5745 0.088 Uiso 1 1 calc R U . . .
H64 H 1.1849 0.2925 0.6370 0.088 Uiso 1 1 calc R U . . .
C01W C 0.5447(3) 0.82563(16) 0.68347(17) 0.0362(6) Uani 0.836(2) 1 d . . P A 1
H75 H 0.5878 0.8013 0.7265 0.054 Uiso 0.836(2) 1 calc R U P A 1
H76 H 0.5450 0.8788 0.7098 0.054 Uiso 0.836(2) 1 calc R U P A 1
H77 H 0.4584 0.7852 0.6529 0.054 Uiso 0.836(2) 1 calc R U P A 1
Cl1 Cl 0.89324(9) 0.98020(6) 0.08233(6) 0.0666(3) Uani 0.77 1 d . . P . .
Cl3 Cl 0.70701(10) 0.99689(6) -0.05708(7) 0.0706(3) Uani 0.77 1 d . . P . .
C21 C 0.7517(3) 0.92743(18) -0.00033(19) 0.0432(7) Uani 0.77 1 d . . P . .
H68 H 0.6877 0.9024 0.0237 0.052 Uiso 0.77 1 calc R U P . .
Cl4 Cl 0.75267(11) 0.84382(6) -0.06418(6) 0.0726(3) Uani 0.77 1 d . . P . .
C28 C 0.8494(3) 0.9431(3) 0.5959(3) 0.1152(17) Uani 1 1 d . U . . .
H78 H 0.8026 0.9714 0.5601 0.173 Uiso 0.836(2) 1 calc R U P A 1
H79 H 0.9375 0.9814 0.6223 0.173 Uiso 0.836(2) 1 calc R U P A 1
H80 H 0.8414 0.8910 0.5621 0.173 Uiso 0.836(2) 1 calc R U P A 1
H81 H 0.8500 0.9423 0.5397 0.173 Uiso 0.164(2) 1 calc R U P A 2
H82 H 0.8661 1.0010 0.6228 0.173 Uiso 0.164(2) 1 calc R U P A 2
H83 H 0.9139 0.9247 0.6288 0.173 Uiso 0.164(2) 1 calc R U P A 2
C27 C 0.8663(2) 0.87434(15) 0.72433(19) 0.0585(8) Uani 1 1 d . U . . .
H99 H 0.8301 0.8610 0.7664 0.088 Uiso 0.836(2) 1 calc R U P A 1
H100 H 0.8585 0.8216 0.6918 0.088 Uiso 0.836(2) 1 calc R U P A 1
H101 H 0.9546 0.9120 0.7520 0.088 Uiso 0.836(2) 1 calc R U P A 1
H102 H 0.9269 0.9111 0.7046 0.088 Uiso 0.164(2) 1 calc R U P A 2
H103 H 0.9049 0.8816 0.7848 0.088 Uiso 0.164(2) 1 calc R U P A 2
H104 H 0.8398 0.8148 0.6970 0.088 Uiso 0.164(2) 1 calc R U P A 2
C26 C 0.7958(2) 0.91975(16) 0.6651(2) 0.0450(7) Uani 0.836(2) 1 d . . P A 1
Si5 Si 0.7019(3) 0.87329(18) 0.5894(2) 0.0275(11) Uani 0.164(2) 1 d . U P A 2
C30 C 0.7515(15) 0.8989(8) 0.7032(10) 0.045(3) Uani 0.164(2) 1 d . U P A 2
C31 C 0.6405(17) 0.8516(10) 0.7269(11) 0.054(4) Uani 0.164(2) 1 d . U P A 2
H87 H 0.5771 0.8758 0.7086 0.081 Uiso 0.164(2) 1 calc R U P A 2
H88 H 0.6044 0.7911 0.6997 0.081 Uiso 0.164(2) 1 calc R U P A 2
H89 H 0.6694 0.8579 0.7876 0.081 Uiso 0.164(2) 1 calc R U P A 2
C37 C 0.8043(3) 0.99838(16) 0.7268(2) 0.0842(12) Uani 1 1 d . U . . .
H93 H 0.7617 1.0309 0.6944 0.126 Uiso 0.836(2) 1 calc R U P A 1
H94 H 0.7643 0.9772 0.7653 0.126 Uiso 0.836(2) 1 calc R U P A 1
H95 H 0.8921 1.0353 0.7586 0.126 Uiso 0.836(2) 1 calc R U P A 1
H96 H 0.8741 1.0216 0.7089 0.126 Uiso 0.164(2) 1 calc R U P A 2
H97 H 0.7385 1.0181 0.6990 0.126 Uiso 0.164(2) 1 calc R U P A 2
H98 H 0.8333 1.0178 0.7874 0.126 Uiso 0.164(2) 1 calc R U P A 2

loop_
_atom_site_aniso_label
_atom_site_aniso_U_11
_atom_site_aniso_U_22
_atom_site_aniso_U_33
_atom_site_aniso_U_23
_atom_site_aniso_U_13
_atom_site_aniso_U_12
Si01 0.0232(2) 0.0147(2) 0.0237(2) 0.00588(17) 0.00949(19) 0.01038(18)
Si02 0.0209(2) 0.0168(2) 0.0237(2) 0.00509(18) 0.00777(19) 0.01015(18)
Si03 0.0282(3) 0.0126(2) 0.0333(3) 0.00018(19) 0.0142(2) 0.00697(18)
Si04 0.0199(3) 0.0142(3) 0.0286(3) 0.0063(2) 0.0086(2) 0.0088(2)
C008 0.0154(7) 0.0166(8) 0.0205(8) 0.0042(6) 0.0089(6) 0.0062(6)
C009 0.0145(7) 0.0170(7) 0.0195(8) 0.0055(6) 0.0083(6) 0.0066(6)
C00A 0.0196(8) 0.0187(8) 0.0165(8) 0.0024(6) 0.0070(6) 0.0073(6)
C00B 0.0159(7) 0.0182(8) 0.0199(8) 0.0058(6) 0.0081(6) 0.0068(6)
C00C 0.0172(7) 0.0151(7) 0.0224(8) 0.0059(6) 0.0085(6) 0.0083(6)
C00D 0.0233(8) 0.0168(8) 0.0094(7) 0.0034(6) 0.0055(6) 0.0102(6)
C00E 0.0248(8) 0.0149(7) 0.0117(7) 0.0038(6) 0.0063(6) 0.0100(6)
C00F 0.0226(8) 0.0189(8) 0.0101(7) 0.0041(6) 0.0056(6) 0.0102(6)
C00G 0.0233(8) 0.0164(8) 0.0109(7) 0.0036(6) 0.0065(6) 0.0096(6)
C00H 0.0168(7) 0.0152(7) 0.0212(8) 0.0040(6) 0.0085(6) 0.0071(6)
C00I 0.0245(8) 0.0160(7) 0.0139(8) 0.0047(6) 0.0075(6) 0.0115(6)
C00J 0.0163(7) 0.0179(8) 0.0196(8) 0.0041(6) 0.0077(6) 0.0066(6)
C00K 0.0146(7) 0.0156(7) 0.0195(8) 0.0044(6) 0.0072(6) 0.0061(6)
C00L 0.0219(8) 0.0187(8) 0.0115(7) 0.0038(6) 0.0048(6) 0.0100(6)
C00M 0.0184(8) 0.0192(8) 0.0210(8) 0.0048(6) 0.0053(7) 0.0107(6)
C00N 0.0190(8) 0.0149(7) 0.0223(8) 0.0049(6) 0.0100(7) 0.0083(6)
C00O 0.0224(8) 0.0176(8) 0.0122(7) 0.0027(6) 0.0051(6) 0.0086(6)
C00P 0.0225(8) 0.0160(8) 0.0161(8) 0.0018(6) 0.0056(7) 0.0080(6)
C00Q 0.0180(7) 0.0167(8) 0.0223(8) 0.0060(6) 0.0100(7) 0.0087(6)
C00R 0.0194(8) 0.0144(7) 0.0202(8) 0.0030(6) 0.0065(7) 0.0054(6)
C00S 0.0160(7) 0.0162(7) 0.0207(8) 0.0055(6) 0.0090(6) 0.0072(6)
C00T 0.0250(8) 0.0164(8) 0.0210(8) 0.0039(6) 0.0073(7) 0.0071(7)
C00U 0.0233(8) 0.0178(8) 0.0092(7) 0.0033(6) 0.0057(6) 0.0092(6)
C00V 0.0231(8) 0.0187(8) 0.0168(8) 0.0052(6) 0.0060(7) 0.0112(6)
C00W 0.0248(8) 0.0158(8) 0.0133(8) 0.0037(6) 0.0075(6) 0.0098(6)
C00X 0.0233(8) 0.0178(8) 0.0107(7) 0.0039(6) 0.0054(6) 0.0110(6)
C00Y 0.0203(8) 0.0203(8) 0.0160(8) 0.0057(6) 0.0075(6) 0.0095(6)
C00Z 0.0230(8) 0.0191(8) 0.0180(8) 0.0026(6) 0.0074(7) 0.0087(7)
C010 0.0220(8) 0.0200(8) 0.0269(9) 0.0093(7) 0.0095(7) 0.0099(7)
C011 0.0243(8) 0.0221(8) 0.0184(8) 0.0050(7) 0.0071(7) 0.0126(7)
C012 0.0233(8) 0.0175(8) 0.0214(8) 0.0045(6) 0.0108(7) 0.0068(6)
C013 0.0309(9) 0.0235(9) 0.0184(8) 0.0079(7) 0.0101(7) 0.0152(7)
C014 0.0191(8) 0.0203(8) 0.0229(9) 0.0083(7) 0.0078(7) 0.0089(6)
C015 0.0227(8) 0.0204(8) 0.0218(9) 0.0074(7) 0.0097(7) 0.0105(7)
C016 0.0252(8) 0.0203(8) 0.0210(9) 0.0032(7) 0.0091(7) 0.0109(7)
C017 0.0283(9) 0.0271(9) 0.0178(9) 0.0024(7) 0.0077(7) 0.0115(7)
C018 0.0270(9) 0.0169(8) 0.0302(10) 0.0039(7) 0.0144(8) 0.0073(7)
C019 0.0233(8) 0.0268(9) 0.0191(9) 0.0088(7) 0.0072(7) 0.0101(7)
C01A 0.0235(9) 0.0218(8) 0.0275(9) 0.0048(7) 0.0089(7) 0.0055(7)
C01B 0.0215(8) 0.0279(9) 0.0265(9) 0.0064(7) 0.0096(7) 0.0107(7)
C01C 0.0321(10) 0.0193(8) 0.0366(11) 0.0004(7) 0.0175(8) 0.0105(7)
C01D 0.0229(9) 0.0329(10) 0.0311(10) 0.0079(8) 0.0075(8) 0.0105(8)
C01E 0.0465(12) 0.0296(10) 0.0274(10) 0.0093(8) 0.0110(9) 0.0228(9)
C01F 0.0396(11) 0.0279(10) 0.0413(12) 0.0093(8) 0.0126(9) 0.0207(9)
C01G 0.0359(11) 0.0241(9) 0.0505(13) -0.0079(9) 0.0107(10) 0.0145(8)
C01H 0.0383(11) 0.0223(9) 0.0378(11) 0.0074(8) -0.0001(9) 0.0028(8)
C01I 0.0550(13) 0.0293(10) 0.0420(12) 0.0100(9) 0.0286(11) 0.0178(9)
C01J 0.0290(10) 0.0316(10) 0.0551(14) 0.0015(10) 0.0160(10) 0.0084(8)
C01K 0.0493(12) 0.0268(10) 0.0559(14) 0.0013(9) 0.0348(11) 0.0149(9)
C01L 0.0633(14) 0.0214(9) 0.0515(13) 0.0115(9) 0.0298(12) 0.0214(10)
C01M 0.0380(11) 0.0349(11) 0.0335(11) 0.0055(9) 0.0027(9) 0.0016(9)
C01N 0.0310(11) 0.0611(15) 0.0467(14) 0.0167(11) 0.0200(10) 0.0090(10)
C01O 0.0350(11) 0.0323(11) 0.0531(14) -0.0109(10) 0.0134(10) 0.0038(9)
C01P 0.0502(13) 0.0496(13) 0.0374(12) 0.0124(10) 0.0237(10) 0.0333(11)
C01Q 0.0387(11) 0.0559(14) 0.0479(13) 0.0353(11) 0.0186(10) 0.0211(10)
C01R 0.0696(16) 0.0387(12) 0.0398(12) 0.0123(10) 0.0039(11) 0.0359(12)
C01S 0.0388(12) 0.096(2) 0.0349(12) 0.0286(13) 0.0219(10) 0.0331(13)
C01T 0.0330(11) 0.0521(14) 0.0398(13) -0.0100(11) 0.0022(10) -0.0003(10)
C01V 0.0290(11) 0.0638(16) 0.087(2) 0.0288(15) 0.0161(12) 0.0266(11)
C01W 0.0506(16) 0.0282(12) 0.0411(14) 0.0059(11) 0.0278(13) 0.0193(12)
Cl1 0.0592(5) 0.0495(5) 0.0618(5) 0.0089(4) 0.0017(4) 0.0080(4)
Cl3 0.0869(7) 0.0584(5) 0.0805(6) 0.0259(5) 0.0240(5) 0.0496(5)
C21 0.0542(17) 0.0332(14) 0.0436(16) 0.0062(12) 0.0189(14) 0.0189(13)
Cl4 0.1137(8) 0.0574(5) 0.0578(5) 0.0051(4) 0.0244(5) 0.0562(6)
C28 0.0369(15) 0.127(3) 0.185(4) 0.101(3) 0.046(2) 0.0153(17)
C27 0.0315(11) 0.0342(12) 0.0834(19) 0.0049(12) -0.0097(12) 0.0140(9)
C26 0.0233(12) 0.0252(13) 0.073(2) 0.0202(13) 0.0032(13) 0.0055(10)
Si5 0.030(2) 0.0168(15) 0.0350(18) 0.0084(12) 0.0090(14) 0.0115(13)
C30 0.046(5) 0.016(5) 0.061(6) 0.006(4) 0.005(5) 0.015(4)
C31 0.060(10) 0.043(8) 0.057(9) 0.011(7) 0.031(8) 0.010(7)
C37 0.0544(16) 0.0248(12) 0.123(3) -0.0111(14) -0.0191(17) 0.0131(11)

loop_
_atom_type_symbol
_atom_type_description
_atom_type_scat_dispersion_real
_atom_type_scat_dispersion_imag
_atom_type_scat_source
C C 0.0181 0.0091 'International Tables Vol C Tables 4.2.6.8 and 6.1.1.4'
H H 0.0000 0.0000 'International Tables Vol C Tables 4.2.6.8 and 6.1.1.4'
Si Si 0.2541 0.3302 'International Tables Vol C Tables 4.2.6.8 and 6.1.1.4'
Cl Cl 0.3639 0.7018 'International Tables Vol C Tables 4.2.6.8 and 6.1.1.4'

loop_
_geom_angle_atom_site_label_1
_geom_angle_atom_site_label_2
_geom_angle_atom_site_label_3
_geom_angle
C015 Si01 C01H 106.93(9)
C015 Si01 C01P 108.05(9)
C01H Si01 C01P 110.15(11)
C015 Si01 C010 107.06(8)
C01H Si01 C010 112.32(9)
C01P Si01 C010 112.06(9)
C00Z Si02 C01Q 106.23(10)
C00Z Si02 C01G 110.45(9)
C01Q Si02 C01G 110.58(12)
C00Z Si02 C01D 107.29(8)
C01Q Si02 C01D 111.01(10)
C01G Si02 C01D 111.12(10)
C018 Si03 C01O 107.24(9)
C018 Si03 C01L 109.82(9)
C01O Si03 C01L 109.24(11)
C018 Si03 C01C 106.82(8)
C01O Si03 C01C 111.96(10)
C01L Si03 C01C 111.63(10)
C01F Si04 C01E 110.95(9)
C01F Si04 C01W 110.31(11)
C01E Si04 C01W 107.46(10)
C01F Si04 C26 110.61(11)
C01E Si04 C26 105.38(12)
C01W Si04 C26 112.00(15)
C00N C008 C009 118.88(15)
C00N C008 C00R 117.86(14)
C009 C008 C00R 123.13(14)
C00C C009 C008 119.11(14)
C00C C009 C00M 118.37(14)
C008 C009 C00M 122.37(14)
C00Z C00A C00H 175.15(17)
C00Q C00B C014 121.73(15)
C00Q C00B C00J 119.51(15)
C014 C00B C00J 118.75(15)
C009 C00C C00K 122.77(14)
C009 C00C H1 118.6
C00K C00C H1 118.6
C00X C00D C00E 122.21(14)
C00X C00D C00G 119.57(14)
C00E C00D C00G 118.22(14)
C00U C00E C00D 122.43(14)
C00U C00E H2 118.8
C00D C00E H2 118.8
C00I C00F C00U 119.02(15)
C00I C00F C00V 117.90(14)
C00U C00F C00V 123.01(14)
C00W C00G C00I 122.00(14)
C00W C00G C00D 119.73(15)
C00I C00G C00D 118.26(14)
C00J C00H C00K 120.47(14)
C00J C00H C00A 120.36(15)
C00K C00H C00A 119.07(14)
C00F C00I C00G 122.64(14)
C00F C00I H3 118.7
C00G C00I H3 118.7
C00H C00J C016 121.54(15)
C00H C00J C00B 119.92(15)
C016 C00J C00B 118.52(15)
C00H C00K C00C 122.47(14)
C00H C00K C00S 119.52(14)
C00C C00K C00S 118.00(15)
C00X C00L C011 121.66(14)
C00X C00L C00O 119.82(15)
C011 C00L C00O 118.50(15)
C00V C00M C009 127.32(15)
C00V C00M H4 116.3
C009 C00M H4 116.3
C008 C00N C00S 122.93(14)
C008 C00N H5 118.5
C00S C00N H5 118.5
C00W C00O C00L 119.56(15)
C00W C00O C00T 121.73(15)
C00L C00O C00T 118.71(15)
C00R C00P C00U 126.51(15)
C00R C00P H6 116.7
C00U C00P H6 116.7
C00B C00Q C00S 120.71(14)
C00B C00Q C013 120.94(15)
C00S C00Q C013 118.34(15)
C00P C00R C008 127.91(15)
C00P C00R H7 116.0
C008 C00R H7 116.0
C00N C00S C00Q 121.95(14)
C00N C00S C00K 118.23(14)
C00Q C00S C00K 119.80(15)
C01A C00T C00O 120.80(15)
C01A C00T H8 119.6
C00O C00T H8 119.6
C00E C00U C00F 119.29(15)
C00E C00U C00P 118.22(14)
C00F C00U C00P 122.45(14)
C00M C00V C00F 126.78(15)
C00M C00V H9 116.6
C00F C00V H9 116.6
C00O C00W C00G 120.61(14)
C00O C00W C012 120.52(15)
C00G C00W C012 118.74(15)
C00D C00X C00L 120.55(14)
C00D C00X C00Y 119.72(14)
C00L C00X C00Y 119.71(14)
C015 C00Y C00X 177.70(17)
C00A C00Z Si02 167.79(15)
C01S C010 C01M 109.41(19)
C01S C010 C01R 109.77(18)
C01M C010 C01R 108.69(17)
C01S C010 Si01 109.76(13)
C01M C010 Si01 109.46(13)
C01R C010 Si01 109.73(13)
C01B C011 C00L 121.19(15)
C01B C011 H10 119.4
C00L C011 H10 119.4
C018 C012 C00W 174.82(18)
C01E C013 C00Q 174.66(18)
C019 C014 C00B 120.96(15)
C019 C014 H11 119.5
C00B C014 H11 119.5
C00Y C015 Si01 175.67(15)
C017 C016 C00J 120.94(15)
C017 C016 H12 119.5
C00J C016 H12 119.5
C016 C017 C019 120.56(16)
C016 C017 H13 119.7
C019 C017 H13 119.7
C012 C018 Si03 165.50(16)
C014 C019 C017 120.26(15)
C014 C019 H14 119.9
C017 C019 H14 119.9
C00T C01A C01B 120.41(16)
C00T C01A H15 119.8
C01B C01A H15 119.8
C011 C01B C01A 120.37(16)
C011 C01B H16 119.8
C01A C01B H16 119.8
C01I C01C C01J 109.03(17)
C01I C01C C01K 109.62(17)
C01J C01C C01K 108.96(17)
C01I C01C Si03 110.54(13)
C01J C01C Si03 110.32(15)
C01K C01C Si03 108.34(13)
C01N C01D C01T 108.64(19)
C01N C01D C01V 109.8(2)
C01T C01D C01V 108.7(2)
C01N C01D Si02 110.01(14)
C01T C01D Si02 109.81(15)
C01V C01D Si02 109.85(15)
C013 C01E Si04 165.89(17)
C013 C01E Si5 149.0(2)
Si04 C01F H69 109.5
Si04 C01F H70 109.5
H69 C01F H70 109.5
Si04 C01F H71 109.5
H69 C01F H71 109.5
H70 C01F H71 109.5
Si5 C01F H72 109.5
Si5 C01F H73 109.5
H72 C01F H73 109.5
Si5 C01F H74 109.5
H72 C01F H74 109.5
H73 C01F H74 109.5
Si02 C01G H20 109.5
Si02 C01G H21 109.5
H20 C01G H21 109.5
Si02 C01G H22 109.5
H20 C01G H22 109.5
H21 C01G H22 109.5
Si01 C01H H23 109.5
Si01 C01H H24 109.5
H23 C01H H24 109.5
Si01 C01H H25 109.5
H23 C01H H25 109.5
H24 C01H H25 109.5
C01C C01I H26 109.5
C01C C01I H27 109.5
H26 C01I H27 109.5
C01C C01I H28 109.5
H26 C01I H28 109.5
H27 C01I H28 109.5
C01C C01J H29 109.5
C01C C01J H30 109.5
H29 C01J H30 109.5
C01C C01J H31 109.5
H29 C01J H31 109.5
H30 C01J H31 109.5
C01C C01K H32 109.5
C01C C01K H33 109.5
H32 C01K H33 109.5
C01C C01K H34 109.5
H32 C01K H34 109.5
H33 C01K H34 109.5
Si03 C01L H35 109.5
Si03 C01L H36 109.5
H35 C01L H36 109.5
Si03 C01L H37 109.5
H35 C01L H37 109.5
H36 C01L H37 109.5
C010 C01M H38 109.5
C010 C01M H39 109.5
H38 C01M H39 109.5
C010 C01M H40 109.5
H38 C01M H40 109.5
H39 C01M H40 109.5
C01D C01N H41 109.5
C01D C01N H42 109.5
H41 C01N H42 109.5
C01D C01N H43 109.5
H41 C01N H43 109.5
H42 C01N H43 109.5
Si03 C01O H44 109.5
Si03 C01O H45 109.5
H44 C01O H45 109.5
Si03 C01O H46 109.5
H44 C01O H46 109.5
H45 C01O H46 109.5
Si01 C01P H47 109.5
Si01 C01P H48 109.5
H47 C01P H48 109.5
Si01 C01P H49 109.5
H47 C01P H49 109.5
H48 C01P H49 109.5
Si02 C01Q H50 109.5
Si02 C01Q H51 109.5
H50 C01Q H51 109.5
Si02 C01Q H52 109.5
H50 C01Q H52 109.5
H51 C01Q H52 109.5
C010 C01R H53 109.5
C010 C01R H54 109.5
H53 C01R H54 109.5
C010 C01R H55 109.5
H53 C01R H55 109.5
H54 C01R H55 109.5
C010 C01S H56 109.5
C010 C01S H57 109.5
H56 C01S H57 109.5
C010 C01S H58 109.5
H56 C01S H58 109.5
H57 C01S H58 109.5
C01D C01T H59 109.5
C01D C01T H60 109.5
H59 C01T H60 109.5
C01D C01T H61 109.5
H59 C01T H61 109.5
H60 C01T H61 109.5
C01D C01V H62 109.5
C01D C01V H63 109.5
H62 C01V H63 109.5
C01D C01V H64 109.5
H62 C01V H64 109.5
H63 C01V H64 109.5
Si04 C01W H75 109.5
Si04 C01W H76 109.5
H75 C01W H76 109.5
Si04 C01W H77 109.5
H75 C01W H77 109.5
H76 C01W H77 109.5
Cl3 C21 Cl1 111.35(16)
Cl3 C21 Cl4 111.14(18)
Cl1 C21 Cl4 112.21(18)
Cl3 C21 H68 107.3
Cl1 C21 H68 107.3
Cl4 C21 H68 107.3
C26 C28 H78 109.5
C26 C28 H79 109.5
H78 C28 H79 109.5
C26 C28 H80 109.5
H78 C28 H80 109.5
H79 C28 H80 109.5
Si5 C28 H81 109.5
Si5 C28 H82 109.5
H81 C28 H82 109.5
Si5 C28 H83 109.5
H81 C28 H83 109.5
H82 C28 H83 109.5
C26 C27 H99 109.5
C26 C27 H100 109.5
H99 C27 H100 109.5
C26 C27 H101 109.5
H99 C27 H101 109.5
H100 C27 H101 109.5
C30 C27 H102 109.5
C30 C27 H103 109.5
H102 C27 H103 109.5
C30 C27 H104 109.5
H102 C27 H104 109.5
H103 C27 H104 109.5
C27 C26 C28 112.1(3)
C27 C26 C37 104.0(3)
C28 C26 C37 115.6(3)
C27 C26 Si04 110.15(17)
C28 C26 Si04 107.1(2)
C37 C26 Si04 107.8(2)
C28 Si5 C30 91.2(6)
C28 Si5 C01E 130.5(2)
C30 Si5 C01E 101.3(5)
C28 Si5 C01F 120.5(2)
C30 Si5 C01F 113.5(5)
C01E Si5 C01F 98.02(16)
C31 C30 C27 121.1(12)
C31 C30 C37 116.4(12)
C27 C30 C37 106.1(9)
C31 C30 Si5 109.1(11)
C27 C30 Si5 97.2(9)
C37 C30 Si5 104.0(9)
C30 C31 H87 109.5
C30 C31 H88 109.5
H87 C31 H88 109.5
C30 C31 H89 109.5
H87 C31 H89 109.5
H88 C31 H89 109.5
C26 C37 H93 109.5
C26 C37 H94 109.5
H93 C37 H94 109.5
C26 C37 H95 109.5
H93 C37 H95 109.5
H94 C37 H95 109.5
C30 C37 H96 109.5
C30 C37 H97 109.5
H96 C37 H97 109.5
C30 C37 H98 109.5
H96 C37 H98 109.5
H97 C37 H98 109.5

loop_
_geom_bond_atom_site_label_1
_geom_bond_atom_site_label_2
_geom_bond_distance
Si01 C015 1.8364(17)
Si01 C01H 1.858(2)
Si01 C01P 1.861(2)
Si01 C010 1.8933(18)
Si02 C00Z 1.8368(17)
Si02 C01Q 1.861(2)
Si02 C01G 1.863(2)
Si02 C01D 1.8819(19)
Si03 C018 1.8396(18)
Si03 C01O 1.855(2)
Si03 C01L 1.863(2)
Si03 C01C 1.889(2)
Si04 C01F 1.839(2)
Si04 C01E 1.839(2)
Si04 C01W 1.860(3)
Si04 C26 1.884(3)
C008 C00N 1.371(2)
C008 C009 1.439(2)
C008 C00R 1.480(2)
C009 C00C 1.368(2)
C009 C00M 1.481(2)
C00A C00Z 1.211(2)
C00A C00H 1.433(2)
C00B C00Q 1.408(2)
C00B C014 1.425(2)
C00B C00J 1.434(2)
C00C C00K 1.420(2)
C00C H1 0.9500
C00D C00X 1.412(2)
C00D C00E 1.418(2)
C00D C00G 1.430(2)
C00E C00U 1.373(2)
C00E H2 0.9500
C00F C00I 1.370(2)
C00F C00U 1.436(2)
C00F C00V 1.480(2)
C00G C00W 1.415(2)
C00G C00I 1.418(2)
C00H C00J 1.412(2)
C00H C00K 1.415(2)
C00I H3 0.9500
C00J C016 1.423(2)
C00K C00S 1.431(2)
C00L C00X 1.415(2)
C00L C011 1.427(2)
C00L C00O 1.429(2)
C00M C00V 1.329(3)
C00M H4 0.9500
C00N C00S 1.413(2)
C00N H5 0.9500
C00O C00W 1.412(2)
C00O C00T 1.429(2)
C00P C00R 1.329(2)
C00P C00U 1.481(2)
C00P H6 0.9500
C00Q C00S 1.415(2)
C00Q C013 1.432(2)
C00R H7 0.9500
C00T C01A 1.362(3)
C00T H8 0.9500
C00V H9 0.9500
C00W C012 1.431(2)
C00X C00Y 1.428(2)
C00Y C015 1.210(2)
C010 C01S 1.517(3)
C010 C01M 1.523(3)
C010 C01R 1.530(2)
C011 C01B 1.357(3)
C011 H10 0.9500
C012 C018 1.208(2)
C013 C01E 1.206(3)
C014 C019 1.358(3)
C014 H11 0.9500
C016 C017 1.360(2)
C016 H12 0.9500
C017 C019 1.423(2)
C017 H13 0.9500
C019 H14 0.9500
C01A C01B 1.421(3)
C01A H15 0.9500
C01B H16 0.9500
C01C C01I 1.531(3)
C01C C01J 1.536(3)
C01C C01K 1.538(3)
C01D C01N 1.524(3)
C01D C01T 1.532(3)
C01D C01V 1.538(3)
C01E Si5 1.994(4)
C01F Si5 2.019(4)
C01F H69 0.9800
C01F H70 0.9800
C01F H71 0.9800
C01F H72 0.9800
C01F H73 0.9800
C01F H74 0.9800
C01G H20 0.9800
C01G H21 0.9800
C01G H22 0.9800
C01H H23 0.9800
C01H H24 0.9800
C01H H25 0.9800
C01I H26 0.9800
C01I H27 0.9800
C01I H28 0.9800
C01J H29 0.9800
C01J H30 0.9800
C01J H31 0.9800
C01K H32 0.9800
C01K H33 0.9800
C01K H34 0.9800
C01L H35 0.9800
C01L H36 0.9800
C01L H37 0.9800
C01M H38 0.9800
C01M H39 0.9800
C01M H40 0.9800
C01N H41 0.9800
C01N H42 0.9800
C01N H43 0.9800
C01O H44 0.9800
C01O H45 0.9800
C01O H46 0.9800
C01P H47 0.9800
C01P H48 0.9800
C01P H49 0.9800
C01Q H50 0.9800
C01Q H51 0.9800
C01Q H52 0.9800
C01R H53 0.9800
C01R H54 0.9800
C01R H55 0.9800
C01S H56 0.9800
C01S H57 0.9800
C01S H58 0.9800
C01T H59 0.9800
C01T H60 0.9800
C01T H61 0.9800
C01V H62 0.9800
C01V H63 0.9800
C01V H64 0.9800
C01W H75 0.9800
C01W H76 0.9800
C01W H77 0.9800
Cl1 C21 1.730(3)
Cl3 C21 1.727(3)
C21 Cl4 1.738(3)
C21 H68 1.0000
C28 C26 1.573(6)
C28 Si5 1.765(4)
C28 H78 0.9800
C28 H79 0.9800
C28 H80 0.9800
C28 H81 0.9800
C28 H82 0.9800
C28 H83 0.9800
C27 C30 1.548(15)
C27 C26 1.559(3)
C27 H99 0.9800
C27 H100 0.9800
C27 H101 0.9800
C27 H102 0.9800
C27 H103 0.9800
C27 H104 0.9800
C26 C37 1.597(4)
Si5 C30 1.834(18)
C30 C31 1.54(2)
C30 C37 1.563(13)
C31 H87 0.9800
C31 H88 0.9800
C31 H89 0.9800
C37 H93 0.9800
C37 H94 0.9800
C37 H95 0.9800
C37 H96 0.9800
C37 H97 0.9800
C37 H98 0.9800

loop_
_geom_torsion_atom_site_label_1
_geom_torsion_atom_site_label_2
_geom_torsion_atom_site_label_3
_geom_torsion_atom_site_label_4
_geom_torsion
C00N C008 C009 C00C 1.5(2)
C00R C008 C009 C00C -174.30(15)
C00N C008 C009 C00M 176.99(15)
C00R C008 C009 C00M 1.2(2)
C008 C009 C00C C00K -2.8(2)
C00M C009 C00C C00K -178.40(14)
C00X C00D C00E C00U -177.41(14)
C00G C00D C00E C00U 2.1(2)
C00X C00D C00G C00W 1.6(2)
C00E C00D C00G C00W -177.99(14)
C00X C00D C00G C00I -179.08(14)
C00E C00D C00G C00I 1.4(2)
C00U C00F C00I C00G 2.1(2)
C00V C00F C00I C00G 179.15(14)
C00W C00G C00I C00F 175.85(15)
C00D C00G C00I C00F -3.5(2)
C00K C00H C00J C016 -179.51(15)
C00A C00H C00J C016 4.2(2)
C00K C00H C00J C00B 1.7(2)
C00A C00H C00J C00B -174.58(14)
C00Q C00B C00J C00H 0.7(2)
C014 C00B C00J C00H 179.17(15)
C00Q C00B C00J C016 -178.08(15)
C014 C00B C00J C016 0.4(2)
C00J C00H C00K C00C 178.54(14)
C00A C00H C00K C00C -5.1(2)
C00J C00H C00K C00S -2.9(2)
C00A C00H C00K C00S 173.41(14)
C009 C00C C00K C00H 179.73(15)
C009 C00C C00K C00S 1.2(2)
C00C C009 C00M C00V -125.41(19)
C008 C009 C00M C00V 59.1(2)
C009 C008 C00N C00S 1.3(2)
C00R C008 C00N C00S 177.30(14)
C00X C00L C00O C00W 2.1(2)
C011 C00L C00O C00W -179.06(14)
C00X C00L C00O C00T -177.83(14)
C011 C00L C00O C00T 1.0(2)
C014 C00B C00Q C00S 179.67(15)
C00J C00B C00Q C00S -1.9(2)
C014 C00B C00Q C013 -1.7(2)
C00J C00B C00Q C013 176.74(15)
C00U C00P C00R C008 -0.5(3)
C00N C008 C00R C00P 122.92(19)
C009 C008 C00R C00P -61.2(2)
C008 C00N C00S C00Q 178.47(15)
C008 C00N C00S C00K -2.8(2)
C00B C00Q C00S C00N 179.42(15)
C013 C00Q C00S C00N 0.7(2)
C00B C00Q C00S C00K 0.7(2)
C013 C00Q C00S C00K -178.00(14)
C00H C00K C00S C00N -177.03(14)
C00C C00K C00S C00N 1.6(2)
C00H C00K C00S C00Q 1.7(2)
C00C C00K C00S C00Q -179.68(14)
C00W C00O C00T C01A 178.56(16)
C00L C00O C00T C01A -1.5(2)
C00D C00E C00U C00F -3.6(2)
C00D C00E C00U C00P 178.71(14)
C00I C00F C00U C00E 1.5(2)
C00V C00F C00U C00E -175.44(14)
C00I C00F C00U C00P 179.08(14)
C00V C00F C00U C00P 2.2(2)
C00R C00P C00U C00E -122.59(18)
C00R C00P C00U C00F 59.8(2)
C009 C00M C00V C00F 1.2(3)
C00I C00F C00V C00M 119.73(19)
C00U C00F C00V C00M -63.3(2)
C00L C00O C00W C00G 1.6(2)
C00T C00O C00W C00G -178.44(15)
C00L C00O C00W C012 -174.24(15)
C00T C00O C00W C012 5.7(2)
C00I C00G C00W C00O 177.20(14)
C00D C00G C00W C00O -3.5(2)
C00I C00G C00W C012 -6.8(2)
C00D C00G C00W C012 172.50(14)
C00E C00D C00X C00L -178.31(14)
C00G C00D C00X C00L 2.2(2)
C00E C00D C00X C00Y 3.4(2)
C00G C00D C00X C00Y -176.14(14)
C011 C00L C00X C00D 177.18(14)
C00O C00L C00X C00D -4.0(2)
C011 C00L C00X C00Y -4.5(2)
C00O C00L C00X C00Y 174.31(14)
C01Q Si02 C00Z C00A 74.7(7)
C01G Si02 C00Z C00A -165.4(7)
C01D Si02 C00Z C00A -44.1(7)
C015 Si01 C010 C01S -67.96(16)
C01H Si01 C010 C01S 49.12(18)
C01P Si01 C010 C01S 173.74(16)
C015 Si01 C010 C01M 52.13(15)
C01H Si01 C010 C01M 169.21(15)
C01P Si01 C010 C01M -66.16(16)
C015 Si01 C010 C01R 171.33(15)
C01H Si01 C010 C01R -71.59(17)
C01P Si01 C010 C01R 53.03(17)
C00X C00L C011 C01B 179.14(16)
C00O C00L C011 C01B 0.3(2)
C00Q C00B C014 C019 177.84(16)
C00J C00B C014 C019 -0.6(2)
C00H C00J C016 C017 -178.94(16)
C00B C00J C016 C017 -0.2(2)
C00J C016 C017 C019 0.1(3)
C01O Si03 C018 C012 -69.5(6)
C01L Si03 C018 C012 171.9(6)
C01C Si03 C018 C012 50.7(6)
C00B C014 C019 C017 0.6(3)
C016 C017 C019 C014 -0.3(3)
C00O C00T C01A C01B 0.7(3)
C00L C011 C01B C01A -1.2(3)
C00T C01A C01B C011 0.7(3)
C018 Si03 C01C C01I -54.69(16)
C01O Si03 C01C C01I 62.42(16)
C01L Si03 C01C C01I -174.75(14)
C018 Si03 C01C C01J 65.98(15)
C01O Si03 C01C C01J -176.91(14)
C01L Si03 C01C C01J -54.07(15)
C018 Si03 C01C C01K -174.83(14)
C01O Si03 C01C C01K -57.72(17)
C01L Si03 C01C C01K 65.12(17)
C00Z Si02 C01D C01N -63.70(17)
C01Q Si02 C01D C01N -179.37(16)
C01G Si02 C01D C01N 57.12(18)
C00Z Si02 C01D C01T 55.81(17)
C01Q Si02 C01D C01T -59.85(18)
C01G Si02 C01D C01T 176.64(16)
C00Z Si02 C01D C01V 175.29(17)
C01Q Si02 C01D C01V 59.6(2)
C01G Si02 C01D C01V -63.89(19)
C01F Si04 C01E C013 -173.7(8)
C01W Si04 C01E C013 -53.1(8)
C26 Si04 C01E C013 66.5(8)
C01F Si04 C26 C27 -171.4(2)
C01E Si04 C26 C27 -51.5(3)
C01W Si04 C26 C27 65.1(3)
C01F Si04 C26 C28 -49.3(2)
C01E Si04 C26 C28 70.7(2)
C01W Si04 C26 C28 -172.8(2)
C01F Si04 C26 C37 75.7(2)
C01E Si04 C26 C37 -164.3(2)
C01W Si04 C26 C37 -47.8(2)
C28 Si5 C30 C31 177.0(9)
C01E Si5 C30 C31 -51.2(10)
C01F Si5 C30 C31 52.8(10)
C28 Si5 C30 C27 -56.5(7)
C01E Si5 C30 C27 75.3(7)
C01F Si5 C30 C27 179.3(5)
C28 Si5 C30 C37 52.1(8)
C01E Si5 C30 C37 -176.1(7)
C01F Si5 C30 C37 -72.1(9)
